data_4504371
loop_
_publ_author_name
'Kam, Kinson C.'
'Young, Karen L. M.'
'Cheetham, Anthony K.'

_publ_section_title
;
 Chemical and Structural Diversity in Chiral Magnesium Tartrates and their
 Racemic andMesoAnalogues
;
_journal_issue 8
_journal_name_full 'Crystal Growth &amp; Design'
_journal_page_first 1522
_journal_paper_doi 10.1021/cg070388a
_journal_volume 7
_journal_year 2007
_chemical_formula_sum 'C4 H6 Mg O7'
_chemical_formula_weight 190.40
_chemical_name_systematic
; 
 ? 
;
_space_group_IT_number 20
_symmetry_cell_setting orthorhombic
_symmetry_space_group_name_Hall 'C 2c 2'
_symmetry_space_group_name_H-M 'C 2 2 21'
_atom_sites_solution_hydrogens geom
_atom_sites_solution_primary direct
_atom_sites_solution_secondary difmap
_audit_creation_method SHELXL-97
_cell_angle_alpha 90.00
_cell_angle_beta 90.00
_cell_angle_gamma 90.00
_cell_formula_units_Z 4
_cell_length_a 7.5530(7)
_cell_length_b 8.8704(9)
_cell_length_c 10.5761(10)
_cell_measurement_temperature 273(2)
_cell_volume 708.58(12)
_computing_structure_refinement 'SHELXL-97 (Sheldrick, 1997)'
_computing_structure_solution 'SHELXS-97 (Sheldrick, 1990)'
_diffrn_ambient_temperature 293(2)
_diffrn_measured_fraction_theta_full 0.966
_diffrn_measured_fraction_theta_max 0.966
_diffrn_measurement_device_type 'CCD area detector'
_diffrn_measurement_method 'omega scan'
_diffrn_radiation_monochromator graphite
_diffrn_radiation_source 'fine-focus sealed tube'
_diffrn_radiation_type MoK\a
_diffrn_radiation_wavelength 0.71073
_diffrn_reflns_av_R_equivalents 0.0256
_diffrn_reflns_av_sigmaI/netI 0.0210
_diffrn_reflns_limit_h_max 9
_diffrn_reflns_limit_h_min -9
_diffrn_reflns_limit_k_max 10
_diffrn_reflns_limit_k_min -11
_diffrn_reflns_limit_l_max 13
_diffrn_reflns_limit_l_min -12
_diffrn_reflns_number 2651
_diffrn_reflns_theta_full 27.01
_diffrn_reflns_theta_max 27.01
_diffrn_reflns_theta_min 3.54
_exptl_absorpt_coefficient_mu 0.250
_exptl_absorpt_correction_type multi-scan
_exptl_absorpt_process_details SADABS
_exptl_crystal_colour colorless
_exptl_crystal_density_diffrn 1.785
_exptl_crystal_density_method 'not measured'
_exptl_crystal_description cube
_exptl_crystal_F_000 392
_exptl_crystal_size_max 0.25
_exptl_crystal_size_mid 0.25
_exptl_crystal_size_min 0.2
_refine_diff_density_max 0.290
_refine_diff_density_min -0.237
_refine_diff_density_rms 0.060
_refine_ls_abs_structure_details 'Flack H D (1983), Acta Cryst. A39, 876-881'
_refine_ls_abs_structure_Flack 0.1(5)
_refine_ls_extinction_method none
_refine_ls_goodness_of_fit_ref 1.084
_refine_ls_hydrogen_treatment mixed
_refine_ls_matrix_type full
_refine_ls_number_parameters 68
_refine_ls_number_reflns 736
_refine_ls_number_restraints 0
_refine_ls_restrained_S_all 1.084
_refine_ls_R_factor_all 0.0330
_refine_ls_R_factor_gt 0.0315
_refine_ls_shift/su_max 0.000
_refine_ls_shift/su_mean 0.000
_refine_ls_structure_factor_coef Fsqd
_refine_ls_weighting_details 'calc w=1/[\s^2^(Fo^2^)+(0.0478P)^2^+0.7158P] where P=(Fo^2^+2Fc^2^)/3'
_refine_ls_weighting_scheme calc
_refine_ls_wR_factor_gt 0.0820
_refine_ls_wR_factor_ref 0.0834
_reflns_number_gt 700
_reflns_number_total 736
_reflns_threshold_expression >2sigma(I)
_cod_data_source_file cg070388asi20070423_072236.cif
_cod_data_source_block 4-MgD125-150
_cod_depositor_comments
;
The following automatic conversions were performed:

'_symmetry_cell_setting' value 'Orthorhombic' changed to
'orthorhombic' according to
/home/saulius/struct/CIF-dictionaries/cif_core.dic dictionary named
'cif_core.dic' version 2.4.1 from 2010-06-29.

Automatic conversion script
Id: cif_fix_values 1715 2011-07-08 13:25:40Z adriana 
;
_cod_original_sg_symbol_H-M C222(1)
_cod_database_code 4504371

loop_
_symmetry_equiv_pos_as_xyz
'x, y, z'
'-x, -y, z+1/2'
'-x, y, -z+1/2'
'x, -y, -z'
'x+1/2, y+1/2, z'
'-x+1/2, -y+1/2, z+1/2'
'-x+1/2, y+1/2, -z+1/2'
'x+1/2, -y+1/2, -z'

loop_
_atom_site_label
_atom_site_type_symbol
_atom_site_fract_x
_atom_site_fract_y
_atom_site_fract_z
_atom_site_U_iso_or_equiv
_atom_site_adp_type
_atom_site_occupancy
_atom_site_symmetry_multiplicity
_atom_site_calc_flag
_atom_site_refinement_flags
C1 C 0.4558(3) 0.2478(2) 0.57030(19) 0.0203(4) Uani 1 1 d .
C2 C 0.5609(3) 0.2711(2) 0.6924(2) 0.0182(5) Uani 1 1 d .
H1 H 0.636(3) 0.189(2) 0.703(2) 0.014(6) Uiso 1 1 d .
H2 H 0.759(4) 0.395(3) 0.708(2) 0.013(6) Uiso 1 1 d .
H3 H 0.500(5) 0.242(3) 0.312(3) 0.036(8) Uiso 1 1 d .
Mg Mg 0.17229(12) 0.0000 0.5000 0.0186(3) Uani 1 2 d S
O1 O 0.3545(2) 0.13903(19) 0.57019(16) 0.0320(4) Uani 1 1 d .
O2 O 0.4838(2) 0.33623(17) 0.47988(14) 0.0278(4) Uani 1 1 d .
O3 O 0.6615(2) 0.40642(16) 0.68418(15) 0.0210(3) Uani 1 1 d .
O4 O 0.5000 0.1841(3) 0.2500 0.0309(5) Uani 1 2 d S

loop_
_atom_site_aniso_label
_atom_site_aniso_U_11
_atom_site_aniso_U_22
_atom_site_aniso_U_33
_atom_site_aniso_U_23
_atom_site_aniso_U_13
_atom_site_aniso_U_12
C1 0.0221(10) 0.0203(9) 0.0184(10) -0.0027(8) 0.0016(8) -0.0002(8)
C2 0.0199(10) 0.0173(9) 0.0173(10) -0.0013(8) 0.0000(8) -0.0003(8)
Mg 0.0208(4) 0.0167(4) 0.0182(5) -0.0006(4) 0.000 0.000
O1 0.0378(9) 0.0324(8) 0.0256(9) -0.0008(7) -0.0031(7) -0.0179(8)
O2 0.0339(8) 0.0298(8) 0.0195(7) 0.0032(7) -0.0038(7) -0.0096(7)
O3 0.0187(8) 0.0250(7) 0.0193(7) 0.0006(6) -0.0018(6) -0.0041(6)
O4 0.0320(13) 0.0397(14) 0.0211(11) 0.000 0.0008(11) 0.000

loop_
_atom_type_symbol
_atom_type_description
_atom_type_scat_dispersion_real
_atom_type_scat_dispersion_imag
_atom_type_scat_source
C C 0.0033 0.0016 'International Tables Vol C Tables 4.2.6.8 and 6.1.1.4'
H H 0.0000 0.0000 'International Tables Vol C Tables 4.2.6.8 and 6.1.1.4'
O O 0.0106 0.0060 'International Tables Vol C Tables 4.2.6.8 and 6.1.1.4'
Mg Mg 0.0486 0.0363 'International Tables Vol C Tables 4.2.6.8 and 6.1.1.4'

loop_
_geom_angle_atom_site_label_1
_geom_angle_atom_site_label_2
_geom_angle_atom_site_label_3
_geom_angle
_geom_angle_site_symmetry_1
_geom_angle_site_symmetry_3
O1 C1 O2 126.4(2) . .
O1 C1 C2 115.40(18) . .
O2 C1 C2 118.13(18) . .
O1 C1 Mg 164.76(16) . 5
O2 C1 Mg 38.65(10) . 5
C2 C1 Mg 79.50(11) . 5
O3 C2 C2 111.77(13) . 3_656
O3 C2 C1 109.82(17) . .
C2 C2 C1 111.1(2) 3_656 .
O3 C2 H1 110.3(14) . .
C2 C2 H1 105.5(14) 3_656 .
C1 C2 H1 108.2(13) . .
O1 Mg O1 92.57(11) . 4_556
O1 Mg O2 163.69(6) . 5_445
O1 Mg O2 90.13(7) 4_556 5_445
O1 Mg O2 90.13(7) . 8_456
O1 Mg O2 163.69(6) 4_556 8_456
O2 Mg O2 91.77(10) 5_445 8_456
O1 Mg O3 85.79(6) . 5_445
O1 Mg O3 97.27(7) 4_556 5_445
O2 Mg O3 77.91(6) 5_445 5_445
O2 Mg O3 98.97(6) 8_456 5_445
O1 Mg O3 97.27(7) . 8_456
O1 Mg O3 85.79(6) 4_556 8_456
O2 Mg O3 98.97(6) 5_445 8_456
O2 Mg O3 77.91(6) 8_456 8_456
O3 Mg O3 175.59(10) 5_445 8_456
O1 Mg C1 141.27(6) . 5_445
O1 Mg C1 90.43(6) 4_556 5_445
O2 Mg C1 22.53(6) 5_445 5_445
O2 Mg C1 97.48(7) 8_456 5_445
O3 Mg C1 55.55(6) 5_445 5_445
O3 Mg C1 121.45(6) 8_456 5_445
O1 Mg C1 90.43(6) . 8_456
O1 Mg C1 141.27(6) 4_556 8_456
O2 Mg C1 97.48(7) 5_445 8_456
O2 Mg C1 22.53(6) 8_456 8_456
O3 Mg C1 121.45(6) 5_445 8_456
O3 Mg C1 55.55(6) 8_456 8_456
C1 Mg C1 110.51(9) 5_445 8_456
C1 O1 Mg 156.20(15) . .
C1 O2 Mg 118.82(14) . 5
C2 O3 Mg 114.04(12) . 5
C2 O3 H2 112.1(18) . .
Mg O3 H2 107.7(17) 5 .

loop_
_geom_bond_atom_site_label_1
_geom_bond_atom_site_label_2
_geom_bond_distance
_geom_bond_site_symmetry_2
C1 O1 1.232(3) .
C1 O2 1.255(3) .
C1 C2 1.530(3) .
C1 Mg 2.869(2) 5
C2 O3 1.423(2) .
C2 C2 1.526(4) 3_656
C2 H1 0.93(2) .
Mg O1 1.9915(16) .
Mg O1 1.9915(16) 4_556
Mg O2 2.0450(17) 5_445
Mg O2 2.0450(17) 8_456
Mg O3 2.1189(16) 5_445
Mg O3 2.1189(16) 8_456
Mg C1 2.869(2) 5_445
Mg C1 2.869(2) 8_456
O2 Mg 2.0450(17) 5
O3 Mg 2.1189(16) 5
O3 H2 0.78(3) .
O4 H3 0.83(3) .

loop_
_geom_torsion_atom_site_label_1
_geom_torsion_atom_site_label_2
_geom_torsion_atom_site_label_3
_geom_torsion_atom_site_label_4
_geom_torsion
_geom_torsion_site_symmetry_1
_geom_torsion_site_symmetry_4
O1 C1 C2 O3 -175.33(18) . .
O2 C1 C2 O3 6.8(3) . .
Mg C1 C2 O3 8.01(13) 5 .
O1 C1 C2 C2 -51.1(2) . 3_656
O2 C1 C2 C2 131.00(16) . 3_656
Mg C1 C2 C2 132.21(6) 5 3_656
O2 C1 O1 Mg -4.3(6) . .
C2 C1 O1 Mg 178.1(3) . .
Mg C1 O1 Mg -14.5(9) 5 .
O1 Mg O1 C1 92.2(4) 4_556 .
O2 Mg O1 C1 -168.5(3) 5_445 .
O2 Mg O1 C1 -71.8(4) 8_456 .
O3 Mg O1 C1 -170.7(4) 5_445 .
O3 Mg O1 C1 6.1(4) 8_456 .
C1 Mg O1 C1 -173.9(4) 5_445 .
C1 Mg O1 C1 -49.2(4) 8_456 .
O1 C1 O2 Mg -175.70(17) . 5
C2 C1 O2 Mg 1.9(3) . 5
C2 C2 O3 Mg -135.54(17) 3_656 5
C1 C2 O3 Mg -11.72(19) . 5
